data_1520159
loop_
_publ_author_name
'Huth, Susanne L.'
'Threlfall, Terry L.'
'Hursthouse, Michael B.'

_publ_section_title
;
 4-Chloroaniline - C6H6ClN
;
_journal_name_full 'Crystal Structure Report Archive'
_journal_page_first 695
_journal_year 2008
_chemical_formula_sum 'C6 H6 Cl N'
_chemical_formula_weight 127.57
_chemical_name_systematic
;
4-chloroaniline
;
_space_group_IT_number 62
_symmetry_cell_setting orthorhombic
_symmetry_space_group_name_Hall '-P 2ac 2n'
_symmetry_space_group_name_H-M 'P n m a'
_atom_sites_solution_hydrogens geom
_atom_sites_solution_primary direct
_atom_sites_solution_secondary difmap
_cell_angle_alpha 90.00
_cell_angle_beta 90.00
_cell_angle_gamma 90.00
_cell_formula_units_Z 4
_cell_length_a 8.5936(2)
_cell_length_b 7.2391(2)
_cell_length_c 9.1897(3)
_cell_measurement_reflns_used 3824
_cell_measurement_temperature 120(2)
_cell_measurement_theta_max 27.48
_cell_measurement_theta_min 2.91
_cell_volume 571.69(3)
_computing_cell_refinement 'DENZO (Otwinowski & Minor, 1997) & COLLECT (Hooft, R.W.W., 1998)'
_computing_data_collection 'COLLECT (Hooft, R.W.W., 1998)'
_computing_data_reduction 'DENZO (Otwinowski & Minor, 1997) & COLLECT (Hooft, R.W.W., 1998)'
_computing_structure_refinement 'SHELXL-97 (Sheldrick, 1997)'
_computing_structure_solution 'SHELXS-97 (Sheldrick, 1997)'
_diffrn_ambient_temperature 120(2)
_diffrn_measured_fraction_theta_full 0.997
_diffrn_measured_fraction_theta_max 0.997
_diffrn_measurement_device_type 'Bruker-Nonius APEX II CCD camera on \k-goniostat'
_diffrn_measurement_method '\f & \w scans'
_diffrn_radiation_monochromator '10cm confocal mirrors'
_diffrn_radiation_source 'Bruker-Nonius FR591 rotating anode'
_diffrn_radiation_type MoK\a
_diffrn_radiation_wavelength 0.71073
_diffrn_reflns_av_R_equivalents 0.0247
_diffrn_reflns_av_sigmaI/netI 0.0207
_diffrn_reflns_limit_h_max 9
_diffrn_reflns_limit_h_min -11
_diffrn_reflns_limit_k_max 9
_diffrn_reflns_limit_k_min -9
_diffrn_reflns_limit_l_max 9
_diffrn_reflns_limit_l_min -11
_diffrn_reflns_number 5317
_diffrn_reflns_theta_full 27.48
_diffrn_reflns_theta_max 27.48
_diffrn_reflns_theta_min 3.25
_exptl_absorpt_coefficient_mu 0.539
_exptl_absorpt_correction_T_max 0.9381
_exptl_absorpt_correction_T_min 0.9187
_exptl_absorpt_correction_type multi-scan
_exptl_absorpt_process_details 'SADABS 2007/2 (Sheldrick, G.M., 2007)'
_exptl_crystal_colour colourless
_exptl_crystal_density_diffrn 1.482
_exptl_crystal_density_method 'not measured'
_exptl_crystal_description 'cut block'
_exptl_crystal_F_000 264
_exptl_crystal_size_max 0.16
_exptl_crystal_size_mid 0.16
_exptl_crystal_size_min 0.12
_refine_diff_density_max 0.296
_refine_diff_density_min -0.231
_refine_diff_density_rms 0.052
_refine_ls_extinction_method none
_refine_ls_goodness_of_fit_ref 1.188
_refine_ls_hydrogen_treatment mixed
_refine_ls_matrix_type full
_refine_ls_number_parameters 47
_refine_ls_number_reflns 704
_refine_ls_number_restraints 1
_refine_ls_restrained_S_all 1.187
_refine_ls_R_factor_all 0.0254
_refine_ls_R_factor_gt 0.0244
_refine_ls_shift/su_max 0.000
_refine_ls_shift/su_mean 0.000
_refine_ls_structure_factor_coef Fsqd
_refine_ls_weighting_details 'calc w=1/[\s^2^(Fo^2^)+(0.0270P)^2^+0.2178P] where P=(Fo^2^+2Fc^2^)/3'
_refine_ls_weighting_scheme calc
_refine_ls_wR_factor_gt 0.0647
_refine_ls_wR_factor_ref 0.0655
_reflns_number_gt 678
_reflns_number_total 704
_reflns_threshold_expression >2sigma(I)
_cod_data_source_file eCrystal-695.cif
_cod_data_source_block 2008lsh24
_cod_depositor_comments
;
Citation :
Huth, Susanne L. and Threlfall, Terry L. and Hursthouse, Michael B. (2008) 
University of Southampton, Crystal Structure Report Archive. 
(doi:10.5258/ecrystals/695)

More at:
http://ecrystals.chem.soton.ac.uk/695/

The following automatic conversions were performed:

'_symmetry_cell_setting' value 'Orthorhombic' changed to
'orthorhombic' according to the built-in table from CIF Core
dictionary named 'cif_core.dic' version 2.4.1 from 2010-06-29.

Automatic conversion script
Id: cif_fix_values 3392 2015-05-12 13:50:21Z andrius 
;
_cod_database_code 1520159

loop_
_symmetry_equiv_pos_as_xyz
'x, y, z'
'-x+1/2, -y, z+1/2'
'-x, y+1/2, -z'
'x+1/2, -y+1/2, -z+1/2'
'-x, -y, -z'
'x-1/2, y, -z-1/2'
'x, -y-1/2, z'
'-x-1/2, y-1/2, z-1/2'

loop_
_atom_site_label
_atom_site_type_symbol
_atom_site_fract_x
_atom_site_fract_y
_atom_site_fract_z
_atom_site_U_iso_or_equiv
_atom_site_adp_type
_atom_site_occupancy
_atom_site_symmetry_multiplicity
_atom_site_calc_flag
_atom_site_refinement_flags
_atom_site_disorder_assembly
_atom_site_disorder_group
C1 C 0.12107(17) 0.2500 0.39538(16) 0.0165(3) Uani 1 2 d S . .
C2 C 0.18487(12) 0.08337(16) 0.44496(11) 0.0171(3) Uani 1 1 d . . .
H2 H 0.1425 -0.0305 0.4123 0.020 Uiso 1 1 calc R . .
C3 C 0.30970(12) 0.08281(15) 0.54162(11) 0.0163(2) Uani 1 1 d . . .
H3 H 0.3524 -0.0305 0.5750 0.020 Uiso 1 1 calc R . .
C4 C 0.37086(16) 0.2500 0.58855(16) 0.0148(3) Uani 1 2 d S . .
N1 N 0.0010(2) 0.2500 0.29369(16) 0.0230(3) Uani 1 2 d SD . .
Cl1 Cl 0.53095(4) 0.2500 0.70643(4) 0.01772(15) Uani 1 2 d S . .
H1N H -0.0528(18) 0.148(2) 0.2862(16) 0.037(5) Uiso 1 1 d D . .

loop_
_atom_site_aniso_label
_atom_site_aniso_U_11
_atom_site_aniso_U_22
_atom_site_aniso_U_33
_atom_site_aniso_U_23
_atom_site_aniso_U_13
_atom_site_aniso_U_12
C1 0.0141(7) 0.0224(8) 0.0128(7) 0.000 0.0021(6) 0.000
C2 0.0172(5) 0.0172(5) 0.0168(5) -0.0026(4) 0.0009(4) -0.0014(4)
C3 0.0164(5) 0.0158(5) 0.0166(5) 0.0009(4) 0.0021(4) 0.0016(4)
C4 0.0129(7) 0.0197(7) 0.0119(7) 0.000 0.0001(5) 0.000
N1 0.0222(7) 0.0224(8) 0.0245(8) 0.000 -0.0082(6) 0.000
Cl1 0.0163(2) 0.0199(2) 0.0169(2) 0.000 -0.00339(13) 0.000

loop_
_atom_type_symbol
_atom_type_description
_atom_type_scat_dispersion_real
_atom_type_scat_dispersion_imag
_atom_type_scat_source
C C 0.0033 0.0016 'International Tables Vol C Tables 4.2.6.8 and 6.1.1.4'
H H 0.0000 0.0000 'International Tables Vol C Tables 4.2.6.8 and 6.1.1.4'
N N 0.0061 0.0033 'International Tables Vol C Tables 4.2.6.8 and 6.1.1.4'
Cl Cl 0.1484 0.1585 'International Tables Vol C Tables 4.2.6.8 and 6.1.1.4'

loop_
_geom_angle_atom_site_label_1
_geom_angle_atom_site_label_2
_geom_angle_atom_site_label_3
_geom_angle
_geom_angle_site_symmetry_1
_geom_angle_site_symmetry_3
N1 C1 C2 120.55(7) . 7_565
N1 C1 C2 120.55(7) . .
C2 C1 C2 118.83(14) 7_565 .
C3 C2 C1 120.75(10) . .
C3 C2 H2 119.6 . .
C1 C2 H2 119.6 . .
C4 C3 C2 119.16(10) . .
C4 C3 H3 120.4 . .
C2 C3 H3 120.4 . .
C3 C4 C3 121.35(14) . 7_565
C3 C4 Cl1 119.32(7) . .
C3 C4 Cl1 119.32(7) 7_565 .
C1 N1 H1N 116.4(11) . .

loop_
_geom_bond_atom_site_label_1
_geom_bond_atom_site_label_2
_geom_bond_distance
_geom_bond_site_symmetry_2
C1 N1 1.392(2) .
C1 C2 1.4012(13) 7_565
C1 C2 1.4012(13) .
C2 C3 1.3927(15) .
C2 H2 0.9500 .
C3 C4 1.3882(13) .
C3 H3 0.9500 .
C4 C3 1.3882(13) 7_565
C4 Cl1 1.7510(15) .
N1 H1N 0.875(13) .

loop_
_geom_hbond_atom_site_label_D
_geom_hbond_atom_site_label_H
_geom_hbond_atom_site_label_A
_geom_hbond_distance_DH
_geom_hbond_distance_HA
_geom_hbond_distance_DA
_geom_hbond_angle_DHA
_geom_hbond_site_symmetry_A
N1 H1N Cl1 0.875(13) 2.977(15) 3.7175(4) 143.5(13) 2_554
